data_4317155
loop_
_publ_author_name
'Vojt\<ech Kub\'i\<cek'
'Jana Havl\'i\<ckov\'a'
'Jan Kotek'
'Gyula Tircs\'o'
'Petr Hermann'
'\'Eva T\'oth'
'Ivan Luke\<s'

_publ_section_title
;
 Gallium(III) Complexes of DOTA and DOTA-Monoamide: Kinetic and
 Thermodynamic Studies
;
_journal_name_full 'Inorganic Chemistry'
_journal_page_first 10960
_journal_page_last 10969
_journal_paper_doi 10.1021/ic101378s
_journal_volume 49
_journal_year 2010
_chemical_compound_source 'synthesized by the authors'
_chemical_formula_moiety
;
C16 H26 Ga N4 O8, 1.5(Cl O4), 0.5(H3 O), 5(H2 O)
;
_chemical_formula_sum 'C16 H37.5 Cl1.5 Ga N4 O19.5'
_chemical_formula_weight 720.90
_space_group_IT_number 72
_symmetry_cell_setting orthorhombic
_symmetry_space_group_name_Hall '-I 2 2c'
_symmetry_space_group_name_H-M 'I b a m'
_atom_sites_solution_hydrogens difmap
_atom_sites_solution_primary direct
_atom_sites_solution_secondary difmap
_audit_creation_method SHELXL-97
_cell_angle_alpha 90.00
_cell_angle_beta 90.00
_cell_angle_gamma 90.00
_cell_formula_units_Z 8
_cell_length_a 23.2924(3)
_cell_length_b 14.5562(3)
_cell_length_c 15.7469(6)
_cell_measurement_reflns_used 58197
_cell_measurement_temperature 150(1)
_cell_measurement_theta_max 27.10
_cell_measurement_theta_min 1.00
_cell_volume 5339.0(2)
_computing_cell_refinement 'COLLECT and DENZO'
_computing_data_collection 'COLLECT (Hooft, 1998) and DENZO (Otwinowski & Minor, 1997)'
_computing_data_reduction 'COLLECT and DENZO'
_computing_structure_refinement 'SHELXL-97 (Sheldrick, 1997)'
_computing_structure_solution 'SIR92 (Altomare et al., 1994)'
_diffrn_ambient_temperature 150(1)
_diffrn_detector_area_resol_mean 9.091
_diffrn_measured_fraction_theta_full 0.998
_diffrn_measured_fraction_theta_max 0.998
_diffrn_measurement_device_type 'Nonius KappaCCD area detector'
_diffrn_measurement_method '\f and \w scans to fill the Ewald sphere'
_diffrn_radiation_monochromator graphite
_diffrn_radiation_source 'fine-focus sealed tube'
_diffrn_radiation_type MoK\a
_diffrn_radiation_wavelength 0.71073
_diffrn_reflns_av_R_equivalents 0.0573
_diffrn_reflns_av_sigmaI/netI 0.0195
_diffrn_reflns_limit_h_max 29
_diffrn_reflns_limit_h_min -27
_diffrn_reflns_limit_k_max 18
_diffrn_reflns_limit_k_min -18
_diffrn_reflns_limit_l_max 20
_diffrn_reflns_limit_l_min -20
_diffrn_reflns_number 51907
_diffrn_reflns_theta_full 27.09
_diffrn_reflns_theta_max 27.09
_diffrn_reflns_theta_min 2.59
_diffrn_standards_number 0
_exptl_absorpt_coefficient_mu 1.279
_exptl_absorpt_correction_T_max 0.917
_exptl_absorpt_correction_T_min 0.757
_exptl_absorpt_correction_type multi-scan
_exptl_absorpt_process_details
;
multi-scan from symmetry-related measurements 
Sortav (Blessing 1995)
;
_exptl_crystal_colour colourless
_exptl_crystal_density_diffrn 1.794
_exptl_crystal_density_method 'not measured'
_exptl_crystal_description plate
_exptl_crystal_F_000 2992
_exptl_crystal_size_max 0.50
_exptl_crystal_size_mid 0.30
_exptl_crystal_size_min 0.08
_platon_squeeze_details
;
;
_refine_diff_density_max 1.080
_refine_diff_density_min -0.787
_refine_diff_density_rms 0.091
_refine_ls_extinction_method none
_refine_ls_goodness_of_fit_ref 1.044
_refine_ls_hydrogen_treatment constr
_refine_ls_matrix_type full
_refine_ls_number_parameters 196
_refine_ls_number_reflns 3056
_refine_ls_number_restraints 0
_refine_ls_restrained_S_all 1.044
_refine_ls_R_factor_all 0.0578
_refine_ls_R_factor_gt 0.0513
_refine_ls_shift/su_max 0.000
_refine_ls_shift/su_mean 0.000
_refine_ls_structure_factor_coef Fsqd
_refine_ls_weighting_details 'calc w=1/[\s^2^(Fo^2^)+(0.0419P)^2^+39.0237P] where P=(Fo^2^+2Fc^2^)/3'
_refine_ls_weighting_scheme calc
_refine_ls_wR_factor_gt 0.1155
_refine_ls_wR_factor_ref 0.1189
_reflns_number_gt 2787
_reflns_number_total 3056
_reflns_threshold_expression >2sigma(I)
_cod_data_source_file ic101378s_si_001.cif
_cod_data_source_block ga-sq
_cod_depositor_comments
;
The following automatic conversions were performed:

data name '_atom_site_symetry_multiplicity' was replaced with
'_atom_site_symmetry_multiplicity' as specified in the replacement
file 'data/replacement-values/replacement_tags.lst'.

Automatic conversion script
Id: cif_correct_tags 9268 2022-04-12 08:56:07Z antanas 
;
_cod_original_formula_sum 'C16 H37.50 Cl1.50 Ga N4 O19.50'
_cod_database_code 4317155

loop_
_symmetry_equiv_pos_as_xyz
'x, y, z'
'-x, -y, z'
'x, -y, -z+1/2'
'-x, y, -z+1/2'
'x+1/2, y+1/2, z+1/2'
'-x+1/2, -y+1/2, z+1/2'
'x+1/2, -y+1/2, -z+1'
'-x+1/2, y+1/2, -z+1'
'-x, -y, -z'
'x, y, -z'
'-x, y, z-1/2'
'x, -y, z-1/2'
'-x+1/2, -y+1/2, -z+1/2'
'x+1/2, y+1/2, -z+1/2'
'-x+1/2, y+1/2, z'
'x+1/2, -y+1/2, z'

loop_
_atom_site_label
_atom_site_type_symbol
_atom_site_fract_x
_atom_site_fract_y
_atom_site_fract_z
_atom_site_U_iso_or_equiv
_atom_site_adp_type
_atom_site_occupancy
_atom_site_symmetry_multiplicity
_atom_site_calc_flag
_atom_site_refinement_flags
_atom_site_disorder_assembly
_atom_site_disorder_group
Ga1 Ga 0.147480(19) 0.20416(3) 0.5000 0.01617(14) Uani 1 2 d S . .
N1 N 0.23708(15) 0.2155(2) 0.5000 0.0187(7) Uani 1 2 d S . .
C2 C 0.25819(13) 0.1711(2) 0.42083(19) 0.0227(6) Uani 1 1 d . . .
H21 H 0.2572 0.1048 0.4269 0.027 Uiso 1 1 calc R . .
H22 H 0.2976 0.1894 0.4100 0.027 Uiso 1 1 calc R . .
C3 C 0.22019(13) 0.2004(2) 0.3475(2) 0.0237(6) Uani 1 1 d . . .
H31 H 0.2252 0.2656 0.3372 0.028 Uiso 1 1 calc R . .
H32 H 0.2316 0.1676 0.2966 0.028 Uiso 1 1 calc R . .
N4 N 0.15810(11) 0.18109(18) 0.36588(16) 0.0209(5) Uani 1 1 d . . .
C5 C 0.14192(17) 0.0835(2) 0.3476(2) 0.0335(8) Uani 1 1 d . . .
H51 H 0.1641 0.0618 0.2995 0.040 Uiso 1 1 calc R . .
H52 H 0.1017 0.0812 0.3319 0.040 Uiso 1 1 calc R . .
C6 C 0.15189(15) 0.0202(2) 0.4221(2) 0.0277(7) Uani 1 1 d . . .
H61 H 0.1336 -0.0386 0.4117 0.033 Uiso 1 1 calc R . .
H62 H 0.1927 0.0098 0.4295 0.033 Uiso 1 1 calc R . .
N7 N 0.12760(15) 0.0626(2) 0.5000 0.0185(7) Uani 1 2 d S . .
C10 C 0.25263(19) 0.3152(3) 0.5000 0.0192(8) Uani 1 2 d S . .
H101 H 0.2757 0.3284 0.4502 0.023 Uiso 0.50 1 calc PR . .
H102 H 0.2757 0.3284 0.5498 0.023 Uiso 0.50 1 calc PR . .
C11 C 0.20023(18) 0.3776(3) 0.5000 0.0190(8) Uani 1 2 d S . .
O111 O 0.15061(13) 0.3378(2) 0.5000 0.0221(6) Uani 1 2 d S . .
O112 O 0.20719(15) 0.4602(2) 0.5000 0.0274(7) Uani 1 2 d S . .
C20 C 0.11995(15) 0.2433(3) 0.3172(2) 0.0312(8) Uani 1 1 d . . .
H201 H 0.1299 0.3063 0.3307 0.037 Uiso 1 1 calc R . .
H202 H 0.0807 0.2334 0.3355 0.037 Uiso 1 1 calc R . .
C21 C 0.12292(18) 0.2308(3) 0.2207(2) 0.0391(9) Uani 1 1 d . . .
O211 O 0.08193(15) 0.2764(3) 0.1808(2) 0.0646(10) Uani 1 1 d . . .
H211 H 0.0610 0.3078 0.2052 0.077 Uiso 1 1 d R . .
O212 O 0.15858(13) 0.1865(2) 0.18424(17) 0.0488(8) Uani 1 1 d . . .
C30 C 0.06333(19) 0.0572(3) 0.5000 0.0227(9) Uani 1 2 d S . .
H301 H 0.0512 0.0230 0.5497 0.027 Uiso 0.50 1 calc PR . .
H302 H 0.0512 0.0230 0.4503 0.027 Uiso 0.50 1 calc PR . .
C31 C 0.03301(18) 0.1490(3) 0.5000 0.0199(8) Uani 1 2 d S . .
O311 O 0.06564(13) 0.2222(2) 0.5000 0.0210(6) Uani 1 2 d S . .
O312 O -0.01901(14) 0.1515(2) 0.5000 0.0320(8) Uani 1 2 d S . .
Cl1 Cl 0.0000 0.0000 0.2500 0.0220(3) Uani 1 4 d S . .
O11 O 0.03531(13) 0.0569(2) 0.19730(19) 0.0467(7) Uani 1 1 d . . .
Cl2 Cl 0.30782(7) 0.0000 0.2500 0.0598(5) Uani 1 2 d S . .
O21 O 0.2701(2) 0.0481(3) 0.1927(2) 0.0827(13) Uani 1 1 d . . .
O22A O 0.3436(3) 0.0440(6) 0.3205(6) 0.068(3) Uani 0.50 1 d P . .
O22B O 0.3418(3) 0.0786(4) 0.2751(4) 0.0393(15) Uani 0.50 1 d P . .
O1W O 0.5133(14) 0.1630(18) 0.232(2) 0.157(11) Uiso 0.25 1 d P . .

loop_
_atom_site_aniso_label
_atom_site_aniso_U_11
_atom_site_aniso_U_22
_atom_site_aniso_U_33
_atom_site_aniso_U_23
_atom_site_aniso_U_13
_atom_site_aniso_U_12
Ga1 0.0198(2) 0.0132(2) 0.0154(2) 0.000 0.000 -0.00338(18)
N1 0.0221(18) 0.0167(17) 0.0174(17) 0.000 0.000 -0.0012(14)
C2 0.0230(15) 0.0199(14) 0.0254(15) -0.0060(12) 0.0052(12) -0.0022(12)
C3 0.0245(15) 0.0269(15) 0.0197(14) -0.0038(13) 0.0062(12) -0.0057(13)
N4 0.0221(13) 0.0241(13) 0.0164(12) -0.0011(10) 0.0007(10) -0.0054(10)
C5 0.044(2) 0.0332(18) 0.0235(16) -0.0114(14) 0.0049(15) -0.0164(16)
C6 0.0314(17) 0.0174(15) 0.0344(18) -0.0091(13) 0.0064(14) -0.0046(12)
N7 0.0223(18) 0.0128(16) 0.0206(17) 0.000 0.000 -0.0029(13)
C10 0.024(2) 0.0106(18) 0.023(2) 0.000 0.000 -0.0042(15)
C11 0.023(2) 0.016(2) 0.018(2) 0.000 0.000 -0.0021(16)
O111 0.0228(15) 0.0153(14) 0.0283(16) 0.000 0.000 -0.0016(12)
O112 0.0328(18) 0.0135(14) 0.0357(18) 0.000 0.000 -0.0023(13)
C20 0.0268(17) 0.046(2) 0.0211(16) 0.0092(15) -0.0001(13) -0.0029(15)
C21 0.040(2) 0.052(2) 0.0251(18) 0.0124(17) -0.0085(17) -0.0233(18)
O211 0.059(2) 0.080(2) 0.054(2) 0.0425(18) -0.0244(17) -0.0233(18)
O212 0.0508(18) 0.075(2) 0.0203(12) -0.0068(14) 0.0088(12) -0.0260(16)
C30 0.021(2) 0.019(2) 0.028(2) 0.000 0.000 -0.0073(17)
C31 0.023(2) 0.017(2) 0.020(2) 0.000 0.000 -0.0050(16)
O311 0.0197(15) 0.0190(15) 0.0243(16) 0.000 0.000 -0.0021(12)
O312 0.0226(17) 0.0217(16) 0.052(2) 0.000 0.000 -0.0017(13)
Cl1 0.0209(7) 0.0259(7) 0.0191(7) 0.000 0.000 0.000
O11 0.0518(17) 0.0404(15) 0.0479(17) 0.0138(13) 0.0254(14) -0.0005(13)
Cl2 0.0502(9) 0.0402(8) 0.0890(13) -0.0388(9) 0.000 0.000
O21 0.144(4) 0.054(2) 0.050(2) 0.0049(17) 0.016(2) 0.033(2)
O22A 0.057(4) 0.069(5) 0.079(6) -0.053(5) 0.032(4) -0.034(4)
O22B 0.063(4) 0.028(3) 0.027(3) -0.005(2) -0.005(3) -0.014(3)

loop_
_atom_type_symbol
_atom_type_description
_atom_type_scat_dispersion_real
_atom_type_scat_dispersion_imag
_atom_type_scat_source
C C 0.0033 0.0016 'International Tables Vol C Tables 4.2.6.8 and 6.1.1.4'
H H 0.0000 0.0000 'International Tables Vol C Tables 4.2.6.8 and 6.1.1.4'
N N 0.0061 0.0033 'International Tables Vol C Tables 4.2.6.8 and 6.1.1.4'
O O 0.0106 0.0060 'International Tables Vol C Tables 4.2.6.8 and 6.1.1.4'
Cl Cl 0.1484 0.1585 'International Tables Vol C Tables 4.2.6.8 and 6.1.1.4'
Ga Ga 0.2307 1.6083 'International Tables Vol C Tables 4.2.6.8 and 6.1.1.4'

loop_
_geom_angle_atom_site_label_1
_geom_angle_atom_site_label_2
_geom_angle_atom_site_label_3
_geom_angle
_geom_angle_site_symmetry_1
_geom_angle_site_symmetry_3
_geom_angle_publ_flag
O311 Ga1 O111 84.32(13) . . ?
O311 Ga1 N1 167.66(13) . . ?
O111 Ga1 N1 83.34(13) . . ?
O311 Ga1 N7 85.16(13) . . ?
O111 Ga1 N7 169.48(14) . . ?
N1 Ga1 N7 107.18(14) . . ?
O311 Ga1 N4 97.76(7) . . ?
O111 Ga1 N4 98.72(7) . . ?
N1 Ga1 N4 84.13(7) . . ?
N7 Ga1 N4 82.70(7) . . ?
O311 Ga1 N4 97.76(7) . 10_556 ?
O111 Ga1 N4 98.72(7) . 10_556 ?
N1 Ga1 N4 84.13(7) . 10_556 ?
N7 Ga1 N4 82.70(7) . 10_556 ?
N4 Ga1 N4 157.66(14) . 10_556 ?
C2 N1 C2 113.9(3) . 10_556 ?
C2 N1 C10 110.0(2) . . ?
C2 N1 C10 110.0(2) 10_556 . ?
C2 N1 Ga1 107.18(19) . . ?
C2 N1 Ga1 107.18(19) 10_556 . ?
C10 N1 Ga1 108.5(3) . . ?
N1 C2 C3 108.9(3) . . ?
N1 C2 H21 109.9 . . ?
C3 C2 H21 109.9 . . ?
N1 C2 H22 109.9 . . ?
C3 C2 H22 109.9 . . ?
H21 C2 H22 108.3 . . ?
N4 C3 C2 111.3(2) . . ?
N4 C3 H31 109.4 . . ?
C2 C3 H31 109.4 . . ?
N4 C3 H32 109.4 . . ?
C2 C3 H32 109.4 . . ?
H31 C3 H32 108.0 . . ?
C20 N4 C5 109.2(3) . . ?
C20 N4 C3 111.3(2) . . ?
C5 N4 C3 112.5(3) . . ?
C20 N4 Ga1 110.1(2) . . ?
C5 N4 Ga1 107.91(19) . . ?
C3 N4 Ga1 105.72(18) . . ?
N4 C5 C6 113.0(3) . . ?
N4 C5 H51 109.0 . . ?
C6 C5 H51 109.0 . . ?
N4 C5 H52 109.0 . . ?
C6 C5 H52 109.0 . . ?
H51 C5 H52 107.8 . . ?
N7 C6 C5 109.2(3) . . ?
N7 C6 H61 109.8 . . ?
C5 C6 H61 109.8 . . ?
N7 C6 H62 109.8 . . ?
C5 C6 H62 109.8 . . ?
H61 C6 H62 108.3 . . ?
C6 N7 C6 111.3(4) . 10_556 ?
C6 N7 C30 111.0(2) . . ?
C6 N7 C30 111.0(2) 10_556 . ?
C6 N7 Ga1 108.80(19) . . ?
C6 N7 Ga1 108.80(19) 10_556 . ?
C30 N7 Ga1 105.7(3) . . ?
N1 C10 C11 112.7(3) . . ?
N1 C10 H101 109.1 . . ?
C11 C10 H101 109.1 . . ?
N1 C10 H102 109.1 . . ?
C11 C10 H102 109.1 . . ?
H101 C10 H102 107.8 . . ?
O112 C11 O111 124.4(4) . . ?
O112 C11 C10 119.0(4) . . ?
O111 C11 C10 116.6(3) . . ?
C11 O111 Ga1 118.8(3) . . ?
N4 C20 C21 114.4(3) . . ?
N4 C20 H201 108.7 . . ?
C21 C20 H201 108.7 . . ?
N4 C20 H202 108.7 . . ?
C21 C20 H202 108.7 . . ?
H201 C20 H202 107.6 . . ?
O212 C21 O211 123.0(4) . . ?
O212 C21 C20 124.8(4) . . ?
O211 C21 C20 112.3(4) . . ?
C21 O211 H211 121.1 . . ?
N7 C30 C31 114.8(3) . . ?
N7 C30 H301 108.6 . . ?
C31 C30 H301 108.6 . . ?
N7 C30 H302 108.6 . . ?
C31 C30 H302 108.6 . . ?
H301 C30 H302 107.5 . . ?
O312 C31 O311 123.8(4) . . ?
O312 C31 C30 119.6(4) . . ?
O311 C31 C30 116.6(4) . . ?
C31 O311 Ga1 117.7(3) . . ?
O11 Cl1 O11 109.9(3) 2 4 ?
O11 Cl1 O11 109.2(3) 2 . ?
O11 Cl1 O11 109.3(2) 4 . ?
O11 Cl1 O11 109.3(2) 2 3 ?
O11 Cl1 O11 109.2(3) 4 3 ?
O11 Cl1 O11 109.9(3) . 3 ?
O21 Cl2 O21 104.8(4) 3 . ?
O21 Cl2 O22B 123.2(3) 3 . ?
O21 Cl2 O22B 96.9(3) . . ?
O21 Cl2 O22B 96.9(3) 3 3 ?
O21 Cl2 O22B 123.2(3) . 3 ?
O22B Cl2 O22B 113.7(6) . 3 ?
O21 Cl2 O22A 94.7(4) 3 . ?
O21 Cl2 O22A 125.7(4) . . ?
O22B Cl2 O22A 34.1(4) . . ?
O22B Cl2 O22A 103.4(3) 3 . ?
O21 Cl2 O22A 125.7(4) 3 3 ?
O21 Cl2 O22A 94.7(4) . 3 ?
O22B Cl2 O22A 103.4(3) . 3 ?
O22B Cl2 O22A 34.1(4) 3 3 ?
O22A Cl2 O22A 114.0(5) . 3 ?
O22B O22A Cl2 67.8(8) . . ?
O22A O22B Cl2 78.1(7) . . ?

loop_
_geom_bond_atom_site_label_1
_geom_bond_atom_site_label_2
_geom_bond_distance
_geom_bond_site_symmetry_2
_geom_bond_publ_flag
Ga1 O311 1.924(3) . ?
Ga1 O111 1.946(3) . ?
Ga1 N1 2.093(4) . ?
Ga1 N7 2.111(3) . ?
Ga1 N4 2.153(3) . ?
Ga1 N4 2.153(3) 10_556 ?
N1 C2 1.488(3) . ?
N1 C2 1.488(3) 10_556 ?
N1 C10 1.496(5) . ?
C2 C3 1.516(4) . ?
C2 H21 0.9700 . ?
C2 H22 0.9700 . ?
C3 N4 1.501(4) . ?
C3 H31 0.9700 . ?
C3 H32 0.9700 . ?
N4 C20 1.483(4) . ?
N4 C5 1.497(4) . ?
C5 C6 1.510(5) . ?
C5 H51 0.9700 . ?
C5 H52 0.9700 . ?
C6 N7 1.485(4) . ?
C6 H61 0.9700 . ?
C6 H62 0.9700 . ?
N7 C6 1.485(4) 10_556 ?
N7 C30 1.499(6) . ?
C10 C11 1.522(6) . ?
C10 H101 0.9700 . ?
C10 H102 0.9700 . ?
C11 O112 1.213(5) . ?
C11 O111 1.293(5) . ?
C20 C21 1.532(5) . ?
C20 H201 0.9700 . ?
C20 H202 0.9700 . ?
C21 O212 1.198(5) . ?
C21 O211 1.321(5) . ?
O211 H211 0.7702 . ?
C30 C31 1.511(6) . ?
C30 H301 0.9700 . ?
C30 H302 0.9700 . ?
C31 O312 1.212(5) . ?
C31 O311 1.309(5) . ?
Cl1 O11 1.433(3) 2 ?
Cl1 O11 1.433(3) 4 ?
Cl1 O11 1.433(3) . ?
Cl1 O11 1.433(3) 3 ?
Cl2 O21 1.441(4) 3 ?
Cl2 O21 1.441(4) . ?
Cl2 O22B 1.447(6) . ?
Cl2 O22B 1.447(6) 3 ?
Cl2 O22A 1.529(8) . ?
Cl2 O22A 1.529(8) 3 ?
O22A O22B 0.875(10) . ?
O1W O1W 0.84(6) 4_655 ?

loop_
_platon_squeeze_void_nr
_platon_squeeze_void_average_x
_platon_squeeze_void_average_y
_platon_squeeze_void_average_z
_platon_squeeze_void_volume
_platon_squeeze_void_count_electrons
_platon_squeeze_void_content
1 0.500 0.000 -0.025 477 196 '10(H2 O) '
2 0.000 0.500 -0.023 477 196 '10(H2 O) '
